data_4111398
loop_
_publ_author_name
'Jared L. Anderson'
'Rongfang Ding'
'Arkady Ellern'
'Daniel W. Armstrong'

_publ_section_title
;
 Structure and Properties of High Stability Geminal Dicationic Ionic
 Liquids
;
_journal_name_full 'Journal of the American Chemical Society'
_journal_page_first 593
_journal_page_last 604
_journal_paper_doi 10.1021/ja046521u
_journal_volume 127
_journal_year 2005
_chemical_formula_sum 'C11 H18 Br2 N4'
_chemical_formula_weight 366.11
_chemical_name_systematic
; 
 ? 
;
_space_group_IT_number 2
_symmetry_cell_setting triclinic
_symmetry_space_group_name_Hall '-P 1'
_symmetry_space_group_name_H-M 'P -1'
_atom_sites_solution_hydrogens geom
_atom_sites_solution_primary direct
_atom_sites_solution_secondary difmap
_audit_creation_method SHELXL-97
_cell_angle_alpha 76.565(2)
_cell_angle_beta 80.455(2)
_cell_angle_gamma 84.162(2)
_cell_formula_units_Z 2
_cell_length_a 5.0921(7)
_cell_length_b 11.1143(14)
_cell_length_c 13.5598(17)
_cell_measurement_reflns_used 978
_cell_measurement_temperature 293(2)
_cell_measurement_theta_max 27.28
_cell_measurement_theta_min 3.28
_cell_volume 734.48(17)
_computing_cell_refinement 'Bruker SMART'
_computing_data_collection 'Bruker SMART'
_computing_data_reduction 'Bruker SAINT'
_computing_molecular_graphics 'Bruker SHELXTL'
_computing_publication_material 'Bruker SHELXTL'
_computing_structure_refinement 'SHELXL-97 (Sheldrick, 1997)'
_computing_structure_solution 'SHELXS-97 (Sheldrick, 1990)'
_diffrn_ambient_temperature 293(2)
_diffrn_measured_fraction_theta_full 0.995
_diffrn_measured_fraction_theta_max 0.925
_diffrn_measurement_device_type 'CCD area detector'
_diffrn_measurement_method 'phi and omega scans'
_diffrn_radiation_monochromator graphite
_diffrn_radiation_source 'fine-focus sealed tube'
_diffrn_radiation_type MoK\a
_diffrn_radiation_wavelength 0.71073
_diffrn_reflns_av_R_equivalents 0.0380
_diffrn_reflns_av_sigmaI/netI 0.0529
_diffrn_reflns_limit_h_max 6
_diffrn_reflns_limit_h_min -6
_diffrn_reflns_limit_k_max 14
_diffrn_reflns_limit_k_min -14
_diffrn_reflns_limit_l_max 17
_diffrn_reflns_limit_l_min -17
_diffrn_reflns_number 6276
_diffrn_reflns_theta_full 25.00
_diffrn_reflns_theta_max 28.26
_diffrn_reflns_theta_min 1.56
_exptl_absorpt_coefficient_mu 5.505
_exptl_absorpt_correction_T_max 1
_exptl_absorpt_correction_T_min 0.79
_exptl_absorpt_correction_type multi-scan
_exptl_absorpt_process_details 'Bruker SADABS'
_exptl_crystal_colour colorless
_exptl_crystal_density_diffrn 1.655
_exptl_crystal_density_meas ?
_exptl_crystal_description plate
_exptl_crystal_F_000 364
_exptl_crystal_size_max 0.40
_exptl_crystal_size_mid 0.3
_exptl_crystal_size_min 0.3
_refine_diff_density_max 1.019
_refine_diff_density_min -0.690
_refine_diff_density_rms 0.112
_refine_ls_extinction_method none
_refine_ls_goodness_of_fit_ref 1.065
_refine_ls_hydrogen_treatment mixed
_refine_ls_matrix_type full
_refine_ls_number_parameters 156
_refine_ls_number_reflns 3360
_refine_ls_number_restraints 0
_refine_ls_restrained_S_all 1.065
_refine_ls_R_factor_all 0.0513
_refine_ls_R_factor_gt 0.0406
_refine_ls_shift/su_max 0.001
_refine_ls_shift/su_mean 0.000
_refine_ls_structure_factor_coef Fsqd
_refine_ls_weighting_details 'calc w=1/[\s^2^(Fo^2^)+(0.0647P)^2^+0.0000P] where P=(Fo^2^+2Fc^2^)/3'
_refine_ls_weighting_scheme calc
_refine_ls_wR_factor_gt 0.1065
_refine_ls_wR_factor_ref 0.1134
_reflns_number_gt 2778
_reflns_number_total 3360
_reflns_threshold_expression >2sigma(I)
_cod_data_source_file ja046521usi20040611_113830.cif
_cod_data_source_block arm06
_cod_depositor_comments
;
The following automatic conversions were performed:

'_exptl_crystal_density_meas' value 'none' was changed to '?' - the
value is perceived as not measured.

Automatic conversion script
Id: cif_fix_values 3008 2015-01-20 13:52:24Z robertas 
;
_cod_original_cell_volume 734.49(17)
_cod_database_code 4111398

loop_
_symmetry_equiv_pos_as_xyz
'x, y, z'
'-x, -y, -z'

loop_
_atom_site_label
_atom_site_type_symbol
_atom_site_fract_x
_atom_site_fract_y
_atom_site_fract_z
_atom_site_U_iso_or_equiv
_atom_site_adp_type
_atom_site_occupancy
_atom_site_symmetry_multiplicity
_atom_site_calc_flag
_atom_site_refinement_flags
Br1 Br 0.05713(7) 0.73527(3) 0.85870(2) 0.04244(13) Uani 1 1 d .
Br2 Br 0.05904(7) 0.24134(3) 0.61624(2) 0.04701(14) Uani 1 1 d .
C1 C 0.5739(8) -0.0065(3) 0.7510(3) 0.0579(11) Uani 1 1 d .
H1A H 0.4510 0.0304 0.7042 0.087 Uiso 1 1 calc R
H1B H 0.5129 -0.0844 0.7910 0.087 Uiso 1 1 calc R
H1C H 0.7471 -0.0198 0.7131 0.087 Uiso 1 1 calc R
C2 C 0.4596(6) 0.1857(3) 0.8134(2) 0.0373(7) Uani 1 1 d .
H2 H 0.3394 0.2197 0.7681 0.045 Uiso 1 1 calc R
C3 C 0.7127(7) 0.1611(3) 0.9327(3) 0.0465(9) Uani 1 1 d .
H3 H 0.7960 0.1756 0.9845 0.056 Uiso 1 1 calc R
C4 C 0.7527(8) 0.0592(3) 0.8932(3) 0.0511(10) Uani 1 1 d .
H4 H 0.8680 -0.0097 0.9123 0.061 Uiso 1 1 calc R
C5 C 0.4228(6) 0.3626(3) 0.9000(2) 0.0382(7) Uani 1 1 d .
H5A H 0.3308 0.3539 0.9696 0.046 Uiso 1 1 calc R
H5B H 0.2941 0.3970 0.8538 0.046 Uiso 1 1 calc R
C6 C 0.6420(6) 0.4516(3) 0.8826(2) 0.0365(7) Uani 1 1 d .
H6A H 0.5627 0.5294 0.8982 0.044 Uiso 1 1 calc R
H6B H 0.7667 0.4176 0.9305 0.044 Uiso 1 1 calc R
C7 C 0.7963(6) 0.4781(3) 0.7749(2) 0.0351(6) Uani 1 1 d .
H7A H 0.9517 0.5222 0.7742 0.042 Uiso 1 1 calc R
H7B H 0.8585 0.4002 0.7555 0.042 Uiso 1 1 calc R
C8 C 0.4865(7) 0.5092(3) 0.6398(2) 0.0415(7) Uani 1 1 d .
H8 H 0.4756 0.4269 0.6375 0.050 Uiso 1 1 calc R
C9 C 0.3611(7) 0.6085(3) 0.5856(2) 0.0416(8) Uani 1 1 d .
H9 H 0.2476 0.6081 0.5386 0.050 Uiso 1 1 calc R
C10 C 0.5969(7) 0.6750(3) 0.6810(2) 0.0374(7) Uani 1 1 d .
H10 H 0.6739 0.7269 0.7112 0.045 Uiso 1 1 calc R
C11 C 0.3435(9) 0.8391(3) 0.5711(3) 0.0566(10) Uani 1 1 d .
H11A H 0.2497 0.8754 0.6257 0.085 Uiso 1 1 calc R
H11B H 0.2268 0.8408 0.5218 0.085 Uiso 1 1 calc R
H11C H 0.4956 0.8853 0.5384 0.085 Uiso 1 1 calc R
N1 N 0.5904(6) 0.0767(2) 0.8194(2) 0.0409(6) Uani 1 1 d .
N2 N 0.5274(5) 0.2398(2) 0.88305(18) 0.0353(6) Uani 1 1 d .
N3 N 0.6344(5) 0.5520(2) 0.69939(18) 0.0318(5) Uani 1 1 d .
N4 N 0.4322(6) 0.7107(2) 0.61265(19) 0.0376(6) Uani 1 1 d .

loop_
_atom_site_aniso_label
_atom_site_aniso_U_11
_atom_site_aniso_U_22
_atom_site_aniso_U_33
_atom_site_aniso_U_23
_atom_site_aniso_U_13
_atom_site_aniso_U_12
Br1 0.0473(2) 0.0469(2) 0.0354(2) -0.00937(14) -0.00786(15) -0.01001(15)
Br2 0.0464(2) 0.0593(2) 0.0395(2) -0.01395(16) -0.01521(16) -0.00136(16)
C1 0.080(3) 0.0426(18) 0.062(2) -0.0204(17) -0.024(2) -0.0108(19)
C2 0.0379(16) 0.0423(16) 0.0343(17) -0.0063(13) -0.0120(14) -0.0087(13)
C3 0.059(2) 0.0434(17) 0.0411(19) -0.0058(14) -0.0263(18) -0.0027(15)
C4 0.066(2) 0.0387(16) 0.053(2) -0.0040(15) -0.030(2) -0.0021(16)
C5 0.0390(16) 0.0428(16) 0.0321(16) -0.0108(13) -0.0024(14) 0.0021(13)
C6 0.0441(17) 0.0362(15) 0.0310(16) -0.0089(12) -0.0105(14) 0.0008(13)
C7 0.0355(15) 0.0335(14) 0.0365(16) -0.0082(12) -0.0077(13) 0.0018(12)
C8 0.058(2) 0.0421(16) 0.0283(16) -0.0109(13) -0.0055(15) -0.0149(15)
C9 0.055(2) 0.0480(18) 0.0251(15) -0.0084(13) -0.0095(15) -0.0120(15)
C10 0.0453(17) 0.0352(15) 0.0321(16) -0.0068(12) -0.0073(14) -0.0039(13)
C11 0.081(3) 0.0436(19) 0.044(2) -0.0051(16) -0.019(2) 0.0080(18)
N1 0.0503(16) 0.0339(13) 0.0425(15) -0.0067(11) -0.0156(13) -0.0105(12)
N2 0.0374(14) 0.0389(14) 0.0305(14) -0.0046(11) -0.0090(12) -0.0072(11)
N3 0.0377(13) 0.0324(12) 0.0260(12) -0.0080(10) -0.0039(11) -0.0026(10)
N4 0.0484(15) 0.0374(13) 0.0269(13) -0.0078(10) -0.0052(12) -0.0024(12)

loop_
_atom_type_symbol
_atom_type_description
_atom_type_scat_dispersion_real
_atom_type_scat_dispersion_imag
_atom_type_scat_source
C C 0.0033 0.0016 'International Tables Vol C Tables 4.2.6.8 and 6.1.1.4'
H H 0.0000 0.0000 'International Tables Vol C Tables 4.2.6.8 and 6.1.1.4'
N N 0.0061 0.0033 'International Tables Vol C Tables 4.2.6.8 and 6.1.1.4'
Br Br -0.2901 2.4595 'International Tables Vol C Tables 4.2.6.8 and 6.1.1.4'

loop_
_geom_angle_atom_site_label_1
_geom_angle_atom_site_label_2
_geom_angle_atom_site_label_3
_geom_angle
N1 C1 H1A 109.5
N1 C1 H1B 109.5
H1A C1 H1B 109.5
N1 C1 H1C 109.5
H1A C1 H1C 109.5
H1B C1 H1C 109.5
N1 C2 N2 108.9(3)
N1 C2 H2 125.5
N2 C2 H2 125.5
C4 C3 N2 107.9(3)
C4 C3 H3 126.1
N2 C3 H3 126.1
C3 C4 N1 106.6(3)
C3 C4 H4 126.7
N1 C4 H4 126.7
N2 C5 C6 112.2(3)
N2 C5 H5A 109.2
C6 C5 H5A 109.2
N2 C5 H5B 109.2
C6 C5 H5B 109.2
H5A C5 H5B 107.9
C7 C6 C5 114.9(2)
C7 C6 H6A 108.5
C5 C6 H6A 108.5
C7 C6 H6B 108.5
C5 C6 H6B 108.5
H6A C6 H6B 107.5
N3 C7 C6 112.4(2)
N3 C7 H7A 109.1
C6 C7 H7A 109.1
N3 C7 H7B 109.1
C6 C7 H7B 109.1
H7A C7 H7B 107.9
C9 C8 N3 107.2(3)
C9 C8 H8 126.4
N3 C8 H8 126.4
C8 C9 N4 107.0(2)
C8 C9 H9 126.5
N4 C9 H9 126.5
N4 C10 N3 108.5(3)
N4 C10 H10 125.7
N3 C10 H10 125.7
N4 C11 H11A 109.5
N4 C11 H11B 109.5
H11A C11 H11B 109.5
N4 C11 H11C 109.5
H11A C11 H11C 109.5
H11B C11 H11C 109.5
C2 N1 C4 109.1(3)
C2 N1 C1 123.9(3)
C4 N1 C1 126.9(3)
C2 N2 C3 107.5(3)
C2 N2 C5 125.2(3)
C3 N2 C5 127.3(2)
C10 N3 C8 108.2(2)
C10 N3 C7 124.3(2)
C8 N3 C7 127.5(2)
C10 N4 C9 109.1(3)
C10 N4 C11 125.4(3)
C9 N4 C11 125.4(3)

loop_
_geom_bond_atom_site_label_1
_geom_bond_atom_site_label_2
_geom_bond_distance
C1 N1 1.471(4)
C1 H1A 0.9600
C1 H1B 0.9600
C1 H1C 0.9600
C2 N1 1.314(4)
C2 N2 1.337(3)
C2 H2 0.9300
C3 C4 1.346(5)
C3 N2 1.370(4)
C3 H3 0.9300
C4 N1 1.368(4)
C4 H4 0.9300
C5 N2 1.468(4)
C5 C6 1.519(4)
C5 H5A 0.9700
C5 H5B 0.9700
C6 C7 1.518(4)
C6 H6A 0.9700
C6 H6B 0.9700
C7 N3 1.468(3)
C7 H7A 0.9700
C7 H7B 0.9700
C8 C9 1.342(4)
C8 N3 1.379(3)
C8 H8 0.9300
C9 N4 1.370(4)
C9 H9 0.9300
C10 N4 1.318(4)
C10 N3 1.330(4)
C10 H10 0.9300
C11 N4 1.462(4)
C11 H11A 0.9600
C11 H11B 0.9600
C11 H11C 0.9600
